data_1571520
loop_
_publ_author_name
'Han, Wang-Kang'
'Li, Jiayu'
'Zhu, Ruo-Meng'
'Wei, Min'
'Xia, Shu-Kun'
'Fu, Jia-Xing'
'Zhang, Jinfang'
'Pang, Huan'
'Li, Ming-De'
'Gu, Zhi-Guo'

_publ_section_title
;
 Photosensitizing metal covalent organic framework with fast charge
 transfer dynamics for efficient CO<sub>2</sub> photoreduction.
;
_journal_issue 22
_journal_name_full 'Chemical science'
_journal_page_first 8422
_journal_page_last 8429
_journal_paper_doi 10.1039/d4sc01896f
_journal_volume 15
_journal_year 2024
_chemical_formula_moiety 'C40 H38 N8 O8 Ru, 2(F6 P)'
_chemical_formula_sum 'C40 H38 F12 N8 O8 P2 Ru'
_chemical_formula_weight 1149.79
_space_group_crystal_system triclinic
_space_group_IT_number 2
_space_group_name_Hall '-P 1'
_space_group_name_H-M_alt 'P -1'
_atom_sites_solution_hydrogens geom
_atom_sites_solution_primary dual
_audit_creation_date 2022-11-02
_audit_creation_method
;
Olex2 1.5
(compiled 2022.04.07 svn.rca3783a0 for OlexSys, GUI svn.r6498)
;
_audit_update_record
;
2024-01-05 deposited with the CCDC.	2024-05-01 downloaded from the CCDC.
;
_cell_angle_alpha 86.847(3)
_cell_angle_beta 75.173(3)
_cell_angle_gamma 69.277(3)
_cell_formula_units_Z 2
_cell_length_a 13.1278(11)
_cell_length_b 13.7431(11)
_cell_length_c 14.5832(13)
_cell_measurement_reflns_used 8347
_cell_measurement_temperature 296.15
_cell_measurement_theta_max 26.56
_cell_measurement_theta_min 2.51
_cell_volume 2377.1(4)
_computing_cell_refinement 'SAINT V8.40B (Bruker, 2019)'
_computing_data_collection 'APEX4 V2022.1-1 (Bruker, 2022)'
_computing_data_reduction 'SAINT V8.40B (Bruker, 2019)'
_computing_molecular_graphics 'Olex2 1.5 (Dolomanov et al., 2009)'
_computing_publication_material 'Olex2 1.5 (Dolomanov et al., 2009)'
_computing_structure_refinement 'SHELXL 2019/2 (Sheldrick, 2015)'
_computing_structure_solution 'SHELXT 2018/2 (Sheldrick, 2018)'
_diffrn_ambient_temperature 296.15
_diffrn_detector CPAD
_diffrn_detector_area_resol_mean 7.41
_diffrn_detector_type 'Bruker PHOTON 100'
_diffrn_measured_fraction_theta_full 0.994
_diffrn_measured_fraction_theta_max 0.991
_diffrn_measurement_device 'four-circle diffractometer'
_diffrn_measurement_device_type 'Bruker D8 VENTURE PHOTON 100'
_diffrn_measurement_method '\w and \f shutterless scans'
_diffrn_measurement_specimen_support 'nylon loop'
_diffrn_radiation_monochromator 'Helios Multi-layer Optic'
_diffrn_radiation_probe x-ray
_diffrn_radiation_type MoK\a
_diffrn_radiation_wavelength 0.71073
_diffrn_reflns_av_R_equivalents 0.0424
_diffrn_reflns_av_unetI/netI 0.0628
_diffrn_reflns_Laue_measured_fraction_full 0.994
_diffrn_reflns_Laue_measured_fraction_max 0.991
_diffrn_reflns_limit_h_max 17
_diffrn_reflns_limit_h_min -17
_diffrn_reflns_limit_k_max 17
_diffrn_reflns_limit_k_min -17
_diffrn_reflns_limit_l_max 13
_diffrn_reflns_limit_l_min -18
_diffrn_reflns_number 22441
_diffrn_reflns_point_group_measured_fraction_full 0.994
_diffrn_reflns_point_group_measured_fraction_max 0.991
_diffrn_reflns_theta_full 25.242
_diffrn_reflns_theta_max 27.524
_diffrn_reflns_theta_min 1.943
_diffrn_source TXS
_diffrn_source_current 40.0
_diffrn_source_power 2.0
_diffrn_source_type 'Rotaing Anode'
_diffrn_source_voltage 50.0
_diffrn_standards_number 0
_exptl_absorpt_coefficient_mu 0.503
_exptl_absorpt_correction_T_max 0.7456
_exptl_absorpt_correction_T_min 0.6918
_exptl_absorpt_correction_type multi-scan
_exptl_absorpt_process_details
;
SADABS-2016/2 (Bruker,2016/2) was used for absorption correction.
wR2(int) was 0.0831 before and 0.0544 after correction.
The Ratio of minimum to maximum transmission is 0.9278.
The \l/2 correction factor is Not present.
;
_exptl_crystal_density_diffrn 1.606
_exptl_crystal_description block
_exptl_crystal_F_000 1160
_exptl_crystal_size_max 0.13
_exptl_crystal_size_mid 0.12
_exptl_crystal_size_min 0.1
_refine_diff_density_max 0.749
_refine_diff_density_min -0.984
_refine_diff_density_rms 0.095
_refine_ls_extinction_method none
_refine_ls_goodness_of_fit_ref 1.024
_refine_ls_hydrogen_treatment constr
_refine_ls_matrix_type full
_refine_ls_number_parameters 719
_refine_ls_number_reflns 10828
_refine_ls_number_restraints 426
_refine_ls_restrained_S_all 1.093
_refine_ls_R_factor_all 0.0871
_refine_ls_R_factor_gt 0.0665
_refine_ls_shift/su_max 0.008
_refine_ls_shift/su_mean 0.000
_refine_ls_structure_factor_coef Fsqd
_refine_ls_weighting_details 'w=1/[\s^2^(Fo^2^)+(0.1136P)^2^+2.0962P] where P=(Fo^2^+2Fc^2^)/3'
_refine_ls_weighting_scheme calc
_refine_ls_wR_factor_gt 0.1814
_refine_ls_wR_factor_ref 0.1998
_reflns_Friedel_coverage 0.000
_reflns_number_gt 8288
_reflns_number_total 10828
_reflns_threshold_expression 'I > 2\s(I)'
_cod_data_source_file d4sc01896f2.cif
_cod_data_source_block 221101_wqangz_309240_0m
_cod_depositor_comments
;
The following automatic conversions were performed:

data item '_diffrn_radiation_probe' value 'X-ray' was changed to
'x-ray' in accordance with the
/home/data/users/saulius/crontab/automatic-downloads/rss-feeds/RSC/lib/dictionaries/cif_core.dic
dictionary named 'cif_core.dic' version 2.4.2 last updated on
2011-04-26.

Automatic conversion script
Id: cif_fix_values 8170 2020-07-09 18:12:32Z antanas 

 Adding full bibliography for 1571520.cif.
;
_cod_database_code 1571520
_shelx_shelxl_version_number 2019/2
_shelx_space_group_comment
;
The symmetry employed for this shelxl refinement is uniquely defined
by the following loop, which should always be used as a source of
symmetry information in preference to the above space-group names.
They are only intended as comments.
;
_shelx_estimated_absorpt_t_max 0.951
_shelx_estimated_absorpt_t_min 0.937
_olex2_refinement_description
;
1. Fixed Uiso
 At 1.2 times of:
  All C(H) groups, All C(H,H) groups
2. Restrained distances
 C16-C15
 1.5 with sigma of 0.005
 C1-C2
 1.5 with sigma of 0.005
 P2-F9 = P2-F7 = P2-F4 = P2-F5 = P2-F6 = P2-F8
 1.65 with sigma of 0.02
 F5-F6
 2 with sigma of 0.005
 C14-C15 \\sim C14A-C15A
 with sigma of 0.04
 C12-O3 \\sim C12-O3A
 with sigma of 0.04
 O4-C14 \\sim O4A-C14A
 with sigma of 0.02
 O4-C16 \\sim O4A-C16A
 with sigma of 0.02
 C12-C14 \\sim C12-C14A
 with sigma of 0.02
 O3-C14 \\sim O3A-C14A
 with sigma of 0.02
 O3-C15 \\sim O3A-C15A
 with sigma of 0.02
 O3-C16 \\sim O3A-C16A
 with sigma of 0.04
 C15-C16 \\sim C15A-C16A
 with sigma of 0.02
 C14-C16 \\sim C14A-C16A
 with sigma of 0.04
 O4-C12 \\sim O4A-C12
 with sigma of 0.04
 O4-O3 \\sim O4A-O3A
 with sigma of 0.04
 O4-C15 \\sim O4A-C15A
 with sigma of 0.04
 O3-C16 \\sim O4-C15
 with sigma of 0.02
 F9-F4 \\sim F7-F5 \\sim F8-F6
 with sigma of 0.05
 P2-F9 \\sim P2-F7 \\sim P2-F4 \\sim P2-F5 \\sim P2-F6 \\sim P2-F8
 with sigma of 0.02
 F9-F7 \\sim F9-F5 \\sim F9-F6 \\sim F9-F8 \\sim F4-F7 \\sim F4-F5 \\sim F4-F6
\\sim F4-F8
 with sigma of 0.04
3. Uiso/Uaniso restraints and constraints
O4 \\sim O3 \\sim C14 \\sim C15 \\sim C16: within 2A with sigma of 0.01 and
sigma for terminal atoms of 0.02 within 2A
O4 \\sim O3 \\sim C14 \\sim C15 \\sim C16 \\sim C14A \\sim O3A \\sim C15A \\sim
C16A \\sim O4A: within 2A with sigma of 0.01 and sigma for terminal atoms of
0.02 within 2A
P2 \\sim F9 \\sim F7 \\sim F4 \\sim F5 \\sim F6 \\sim F8: within 2A with sigma
of 0.04 and sigma for terminal atoms of 0.08 within 2A
Uanis(O4) \\sim Ueq, Uanis(O3) \\sim Ueq, Uanis(C14) \\sim Ueq, Uanis(C15)
\\sim Ueq, Uanis(C16) \\sim Ueq, Uanis(C14A) \\sim Ueq, Uanis(O3A) \\sim Ueq,
Uanis(C15A) \\sim Ueq, Uanis(C16A) \\sim Ueq, Uanis(O4A) \\sim Ueq: with sigma
of 0.01 and sigma for terminal atoms of 0.02
Uanis(P2) \\sim Ueq, Uanis(F9) \\sim Ueq, Uanis(F7) \\sim Ueq, Uanis(F4) \\sim
Ueq, Uanis(F5) \\sim Ueq, Uanis(F6) \\sim Ueq, Uanis(F8) \\sim Ueq: with sigma
of 0.01 and sigma for terminal atoms of 0.02
4. Rigid body (RIGU) restrains
 P2, F9, F7, F4, F5, F6, F8
 with sigma for 1-2 distances of 0.004 and sigma for 1-3 distances of 0.004
5. Others
 Sof(C14A)=Sof(H14A)=Sof(O3A)=Sof(C15A)=Sof(H15C)=Sof(H15D)=Sof(C16A)=
 Sof(H16C)=Sof(H16D)=Sof(O4A)=1-FVAR(1)
 Sof(O4)=Sof(O3)=Sof(C14)=Sof(H14)=Sof(C15)=Sof(H15A)=Sof(H15B)=Sof(C16)=
 Sof(H16A)=Sof(H16B)=FVAR(1)
 Fixed Sof: P2(0.5) F9(0.5) F7(0.5) F4(0.5) F5(0.5) F6(0.5) F8(0.5)
6.a Ternary CH refined with riding coordinates:
 C19(H19), C30(H30), C3(H3), C14(H14), C14A(H14A)
6.b Secondary CH2 refined with riding coordinates:
 C17(H17A,H17B), C31(H31A,H31B), C18(H18A,H18B), C2(H2A,H2B), C1(H1A,H1B),
 C32(H32A,H32B), C15(H15A,H15B), C16(H16A,H16B), C15A(H15C,H15D), C16A(H16C,
 H16D)
6.c Aromatic/amide H refined with riding coordinates:
 C33(H33), C21(H21), C29(H29), C5(H5), C38(H38), C23(H23), C40(H40), C39(H39),
 C34(H34), C35(H35), C22(H22), C13(H13), C6(H6), C27(H27), C7(H7), C26(H26),
 C10(H10), C11(H11)
;
_smtbx_masks_void_probe_radius 1.2
_smtbx_masks_void_truncation_radius 1.2
_olex2_submission_special_instructions 'No special instructions were received'
_site XU

loop_
_space_group_symop_operation_xyz
'x, y, z'
'-x, -y, -z'

loop_
_atom_site_label
_atom_site_type_symbol
_atom_site_fract_x
_atom_site_fract_y
_atom_site_fract_z
_atom_site_U_iso_or_equiv
_atom_site_adp_type
_atom_site_occupancy
_atom_site_site_symmetry_order
_atom_site_calc_flag
_atom_site_refinement_flags_posn
_atom_site_refinement_flags_adp
_atom_site_refinement_flags_occupancy
_atom_site_disorder_assembly
_atom_site_disorder_group
Ru1 Ru 0.30389(3) 0.37403(3) 0.68621(2) 0.04300(13) Uani 1 1 d . . . . .
P3 P -0.16040(11) 0.62656(11) 0.70508(11) 0.0649(4) Uani 1 1 d . . . . .
P1 P 0.500000 0.500000 1.000000 0.0890(7) Uani 1 2 d S . P . .
N5 N 0.2593(3) 0.4891(3) 0.5916(2) 0.0430(7) Uani 1 1 d . . . . .
N4 N 0.1864(3) 0.3096(3) 0.6781(2) 0.0448(7) Uani 1 1 d . . . . .
N3 N 0.3928(3) 0.2669(3) 0.5731(2) 0.0459(8) Uani 1 1 d . . . . .
N2 N 0.2108(3) 0.4649(3) 0.8079(3) 0.0500(8) Uani 1 1 d . . . . .
N7 N 0.4829(3) 0.5789(3) 0.6016(3) 0.0562(9) Uani 1 1 d . . . . .
O8 O -0.1839(3) 0.2916(3) 0.7564(3) 0.0771(11) Uani 1 1 d . . . . .
N6 N 0.4217(3) 0.4434(3) 0.6784(2) 0.0462(8) Uani 1 1 d . . . . .
F14 F -0.2320(4) 0.5535(4) 0.7264(4) 0.1251(17) Uani 1 1 d . . . . .
N8 N 0.3074(3) 0.6299(3) 0.5140(3) 0.0560(9) Uani 1 1 d . . . . .
N1 N 0.3548(3) 0.2746(3) 0.7894(3) 0.0570(9) Uani 1 1 d . . . . .
F3 F 0.4227(4) 0.5585(4) 0.9320(3) 0.1242(16) Uani 1 1 d . . . . .
O7 O -0.0867(3) 0.2469(4) 0.8695(3) 0.0810(11) Uani 1 1 d . . . . .
F10 F -0.0882(4) 0.5627(4) 0.7758(4) 0.1348(19) Uani 1 1 d . . . . .
F2 F 0.3937(4) 0.4900(5) 1.0751(3) 0.1254(17) Uani 1 1 d . . . . .
C36 C 0.3233(3) 0.5496(3) 0.5707(3) 0.0446(9) Uani 1 1 d . . . . .
C37 C 0.4152(3) 0.5238(3) 0.6182(3) 0.0454(9) Uani 1 1 d . . . . .
C33 C 0.1746(4) 0.5113(4) 0.5492(3) 0.0502(10) Uani 1 1 d . . . . .
H33 H 0.129959 0.470168 0.559943 0.060 Uiso 1 1 calc R U . . .
C25 C 0.3337(4) 0.2145(3) 0.5477(3) 0.0486(9) Uani 1 1 d . . . . .
C21 C 0.0827(4) 0.3320(3) 0.7362(3) 0.0481(9) Uani 1 1 d . . . . .
H21 H 0.061576 0.377677 0.788068 0.058 Uiso 1 1 calc R U . . .
F15 F -0.0856(4) 0.6967(3) 0.6838(3) 0.1122(14) Uani 1 1 d . . . . .
C24 C 0.2171(4) 0.2401(3) 0.6037(3) 0.0465(9) Uani 1 1 d . . . . .
O5 O 0.7270(4) 0.0409(3) 0.3679(4) 0.0950(14) Uani 1 1 d . . . . .
F1 F 0.5203(4) 0.3935(4) 0.9504(3) 0.1277(16) Uani 1 1 d . . . . .
C20 C 0.0063(4) 0.2903(4) 0.7221(3) 0.0504(10) Uani 1 1 d . . . . .
C29 C 0.5017(4) 0.2427(4) 0.5264(3) 0.0541(11) Uani 1 1 d . . . . .
H29 H 0.542770 0.278341 0.543665 0.065 Uiso 1 1 calc R U . . .
C5 C 0.1333(4) 0.5612(4) 0.8130(3) 0.0555(11) Uani 1 1 d . . . . .
H5 H 0.118089 0.591437 0.757140 0.067 Uiso 1 1 calc R U . . .
F12 F -0.2333(5) 0.6853(4) 0.6385(4) 0.146(2) Uani 1 1 d . . . . .
C19 C -0.1058(4) 0.3138(4) 0.7939(4) 0.0599(12) Uani 1 1 d . . . . .
H19 H -0.135538 0.386694 0.816706 0.072 Uiso 1 1 calc R U . . .
C9 C 0.3164(4) 0.3160(5) 0.8785(4) 0.0653(13) Uani 1 1 d . . . . .
F13 F -0.0776(4) 0.5477(4) 0.6234(4) 0.149(2) Uani 1 1 d . . . . .
C8 C 0.2347(4) 0.4203(5) 0.8896(3) 0.0601(12) Uani 1 1 d . . . . .
F11 F -0.2379(5) 0.6998(5) 0.7917(4) 0.150(2) Uani 1 1 d . . . . .
C38 C 0.5609(4) 0.5544(4) 0.6513(4) 0.0605(12) Uani 1 1 d . . . . .
H38 H 0.609846 0.591227 0.642002 0.073 Uiso 1 1 calc R U . . .
C23 C 0.1436(4) 0.1985(4) 0.5853(4) 0.0617(12) Uani 1 1 d . . . . .
H23 H 0.166099 0.152658 0.533323 0.074 Uiso 1 1 calc R U . . .
C40 C 0.5017(4) 0.4217(4) 0.7262(3) 0.0569(11) Uani 1 1 d . . . . .
H40 H 0.509842 0.367417 0.767857 0.068 Uiso 1 1 calc R U . . .
C39 C 0.5708(4) 0.4775(4) 0.7148(4) 0.0610(12) Uani 1 1 d . . . . .
H39 H 0.624121 0.463321 0.749898 0.073 Uiso 1 1 calc R U . . .
C34 C 0.1528(4) 0.5927(4) 0.4907(4) 0.0603(12) Uani 1 1 d . . . . .
H34 H 0.093119 0.608219 0.462500 0.072 Uiso 1 1 calc R U . . .
C35 C 0.2210(4) 0.6512(4) 0.4742(4) 0.0604(12) Uani 1 1 d . . . . .
H35 H 0.206791 0.707066 0.434425 0.072 Uiso 1 1 calc R U . . .
O6 O 0.6858(4) 0.2051(4) 0.3246(4) 0.1138(19) Uani 1 1 d . . . . .
C28 C 0.5554(4) 0.1673(4) 0.4537(4) 0.0596(12) Uani 1 1 d . . . . .
C22 C 0.0362(4) 0.2242(4) 0.6435(4) 0.0606(12) Uani 1 1 d . . . . .
H22 H -0.014968 0.197796 0.630431 0.073 Uiso 1 1 calc R U . . .
C13 C 0.4300(5) 0.1785(5) 0.7735(4) 0.0769(16) Uani 1 1 d . . . . .
H13 H 0.452615 0.148488 0.712666 0.092 Uiso 1 1 calc R U . . .
O1 O 0.0346(5) 0.7976(4) 0.9157(4) 0.1112(18) Uani 1 1 d . . . . .
O2 O -0.1029(4) 0.7387(4) 0.9776(5) 0.133(2) Uani 1 1 d . . . . .
C6 C 0.1016(6) 0.5707(6) 0.9809(4) 0.0877(19) Uani 1 1 d . . . . .
H6 H 0.065799 0.606894 1.039061 0.105 Uiso 1 1 calc R U . . .
C27 C 0.4943(4) 0.1144(4) 0.4278(4) 0.0665(14) Uani 1 1 d . . . . .
H27 H 0.528395 0.063377 0.379145 0.080 Uiso 1 1 calc R U . . .
C4 C 0.0758(5) 0.6165(5) 0.8975(4) 0.0698(15) Uani 1 1 d . . . . .
C7 C 0.1786(6) 0.4736(6) 0.9765(4) 0.0822(18) Uani 1 1 d . . . . .
H7 H 0.194155 0.442400 1.031987 0.099 Uiso 1 1 calc R U . . .
C26 C 0.3825(5) 0.1378(4) 0.4746(4) 0.0657(13) Uani 1 1 d . . . . .
H26 H 0.340260 0.103076 0.457901 0.079 Uiso 1 1 calc R U . . .
C10 C 0.3550(6) 0.2610(6) 0.9524(4) 0.093(2) Uani 1 1 d . . . . .
H10 H 0.327898 0.289862 1.013865 0.112 Uiso 1 1 calc R U . . .
C30 C 0.6784(5) 0.1435(4) 0.4043(4) 0.0734(15) Uani 1 1 d . . . . .
H30 H 0.719014 0.156102 0.447461 0.088 Uiso 1 1 calc R U . . .
C17 C -0.2316(6) 0.2306(7) 0.8214(7) 0.111(3) Uani 1 1 d . . . . .
H17A H -0.206572 0.159798 0.796102 0.133 Uiso 1 1 calc R U . . .
H17B H -0.313159 0.259606 0.835923 0.133 Uiso 1 1 calc R U . . .
C11 C 0.4342(8) 0.1626(7) 0.9329(6) 0.119(3) Uani 1 1 d . . . . .
H11 H 0.459446 0.123843 0.982238 0.142 Uiso 1 1 calc R U . . .
O4 O 0.6214(12) -0.0003(13) 0.7184(10) 0.138(3) Uani 0.536(9) 1 d D U P A 1
C12 C 0.4763(8) 0.1211(6) 0.8431(6) 0.105(3) Uani 1 1 d D . . . .
C3 C -0.0104(6) 0.7258(6) 0.8982(5) 0.091(2) Uani 1 1 d . . . . .
H3 H -0.034099 0.738646 0.838845 0.110 Uiso 1 1 calc R U . . .
C31 C 0.8116(7) 0.0354(7) 0.2847(6) 0.122(3) Uani 1 1 d . . . . .
H31A H 0.799906 0.004046 0.232046 0.146 Uiso 1 1 calc R U . . .
H31B H 0.885507 -0.004660 0.293702 0.146 Uiso 1 1 calc R U . . .
C18 C -0.1911(6) 0.2331(8) 0.9077(7) 0.121(3) Uani 1 1 d . . . . .
H18A H -0.242972 0.290535 0.951088 0.146 Uiso 1 1 calc R U . . .
H18B H -0.181161 0.168424 0.940656 0.146 Uiso 1 1 calc R U . . .
C2 C -0.1429(7) 0.8390(6) 1.0156(7) 0.137(4) Uani 1 1 d D . . . .
H2A H -0.150860 0.838504 1.083581 0.164 Uiso 1 1 calc R U . . .
H2B H -0.215622 0.878078 1.003688 0.164 Uiso 1 1 calc R U . . .
C1 C -0.0579(6) 0.8860(6) 0.9674(7) 0.113(3) Uani 1 1 d D . . . .
H1A H -0.087050 0.938896 0.924502 0.135 Uiso 1 1 calc R U . . .
H1B H -0.034729 0.916671 1.013122 0.135 Uiso 1 1 calc R U . . .
C32 C 0.7994(8) 0.1462(9) 0.2678(8) 0.159(5) Uani 1 1 d . . . . .
H32A H 0.855735 0.163415 0.288714 0.191 Uiso 1 1 calc R U . . .
H32B H 0.806730 0.160662 0.201061 0.191 Uiso 1 1 calc R U . . .
O3 O 0.6771(10) 0.0240(10) 0.8384(9) 0.126(3) Uani 0.536(9) 1 d D U P A 1
C14 C 0.5800(14) 0.0188(14) 0.8170(13) 0.124(3) Uani 0.536(9) 1 d D U P A 1
H14 H 0.561626 -0.040377 0.847424 0.149 Uiso 0.536(9) 1 calc R U P A 1
C15 C 0.7778(15) -0.0435(14) 0.7652(13) 0.135(4) Uani 0.536(9) 1 d D U P A 1
H15A H 0.846800 -0.033411 0.766774 0.162 Uiso 0.536(9) 1 calc R U P A 1
H15B H 0.787475 -0.116774 0.769785 0.162 Uiso 0.536(9) 1 calc R U P A 1
C16 C 0.7351(16) 0.0040(18) 0.6809(10) 0.156(4) Uani 0.536(9) 1 d D U P A 1
H16A H 0.734503 0.074572 0.671606 0.187 Uiso 0.536(9) 1 calc R U P A 1
H16B H 0.775963 -0.038226 0.622896 0.187 Uiso 0.536(9) 1 calc R U P A 1
C14A C 0.5261(18) -0.0003(13) 0.8200(15) 0.139(4) Uani 0.464(9) 1 d D U P A 2
H14A H 0.469816 -0.034183 0.833870 0.167 Uiso 0.464(9) 1 calc R U P A 2
O3A O 0.6047(13) -0.0321(12) 0.8765(10) 0.142(3) Uani 0.464(9) 1 d D U P A 2
C15A C 0.7225(17) -0.0630(19) 0.8206(15) 0.134(3) Uani 0.464(9) 1 d D U P A 2
H15C H 0.766202 -0.131992 0.836485 0.161 Uiso 0.464(9) 1 calc R U P A 2
H15D H 0.756358 -0.014135 0.832268 0.161 Uiso 0.464(9) 1 calc R U P A 2
C16A C 0.7170(16) -0.0620(19) 0.7179(14) 0.136(4) Uani 0.464(9) 1 d D U P A 2
H16C H 0.752300 -0.016208 0.680992 0.163 Uiso 0.464(9) 1 calc R U P A 2
H16D H 0.750883 -0.131264 0.688054 0.163 Uiso 0.464(9) 1 calc R U P A 2
O4A O 0.5946(14) -0.0211(14) 0.7319(11) 0.134(3) Uani 0.464(9) 1 d D U P A 2
P2 P -0.0179(9) 0.9994(10) 0.5118(10) 0.139(3) Uani 0.5 1 d D U P B -1
F9 F -0.1431(12) 1.0005(16) 0.5137(16) 0.242(7) Uani 0.5 1 d D U P B -1
F7 F 0.0197(14) 0.9774(11) 0.3970(10) 0.185(5) Uani 0.5 1 d D U P B -1
F4 F 0.0928(12) 0.9945(14) 0.5335(14) 0.201(6) Uani 0.5 1 d D U P B -1
F5 F -0.0937(15) 1.0781(13) 0.6022(11) 0.226(6) Uani 0.5 1 d D U P B -1
F6 F -0.0487(15) 1.1094(11) 0.4656(13) 0.210(6) Uani 0.5 1 d D U P B -1
F8 F -0.0109(16) 0.8856(11) 0.5379(14) 0.196(5) Uani 0.5 1 d D U P B -1

loop_
_atom_site_aniso_label
_atom_site_aniso_U_11
_atom_site_aniso_U_22
_atom_site_aniso_U_33
_atom_site_aniso_U_23
_atom_site_aniso_U_13
_atom_site_aniso_U_12
Ru1 0.04047(19) 0.0560(2) 0.03701(19) 0.00404(13) -0.01058(13) -0.02211(15)
P3 0.0509(7) 0.0708(8) 0.0764(9) -0.0005(7) -0.0222(6) -0.0205(6)
P1 0.0770(14) 0.134(2) 0.0564(12) -0.0057(13) -0.0118(11) -0.0403(15)
N5 0.0377(16) 0.0543(19) 0.0394(17) -0.0029(14) -0.0092(14) -0.0190(14)
N4 0.0439(17) 0.0551(19) 0.0407(18) 0.0038(15) -0.0126(15) -0.0227(15)
N3 0.0450(18) 0.0498(19) 0.0419(18) 0.0094(15) -0.0113(15) -0.0163(15)
N2 0.0445(18) 0.075(2) 0.0411(18) -0.0020(17) -0.0098(15) -0.0332(18)
N7 0.050(2) 0.069(2) 0.060(2) 0.0045(19) -0.0185(18) -0.0311(18)
O8 0.060(2) 0.110(3) 0.078(3) -0.008(2) -0.0151(19) -0.049(2)
N6 0.0402(17) 0.061(2) 0.0421(18) 0.0035(16) -0.0111(15) -0.0232(16)
F14 0.122(3) 0.175(4) 0.142(4) 0.050(3) -0.073(3) -0.107(3)
N8 0.053(2) 0.058(2) 0.064(2) 0.0124(18) -0.0209(19) -0.0257(18)
N1 0.058(2) 0.075(3) 0.048(2) 0.0193(18) -0.0206(18) -0.031(2)
F3 0.103(3) 0.191(5) 0.078(3) 0.017(3) -0.030(2) -0.047(3)
O7 0.065(2) 0.107(3) 0.072(3) 0.020(2) -0.009(2) -0.040(2)
F10 0.142(4) 0.108(3) 0.213(6) 0.045(3) -0.130(4) -0.060(3)
F2 0.100(3) 0.218(5) 0.068(2) 0.006(3) -0.007(2) -0.078(3)
C36 0.042(2) 0.053(2) 0.044(2) 0.0003(17) -0.0124(17) -0.0210(17)
C37 0.042(2) 0.054(2) 0.043(2) 0.0000(18) -0.0100(17) -0.0214(18)
C33 0.044(2) 0.064(3) 0.052(2) 0.004(2) -0.0191(19) -0.026(2)
C25 0.050(2) 0.047(2) 0.048(2) 0.0019(18) -0.0125(19) -0.0159(18)
C21 0.049(2) 0.058(2) 0.042(2) -0.0014(18) -0.0098(18) -0.0250(19)
F15 0.137(4) 0.113(3) 0.117(3) 0.010(3) -0.031(3) -0.081(3)
C24 0.047(2) 0.047(2) 0.046(2) 0.0037(17) -0.0113(18) -0.0185(18)
O5 0.066(2) 0.084(3) 0.105(4) -0.018(2) 0.007(2) -0.007(2)
F1 0.134(4) 0.154(4) 0.100(3) -0.020(3) -0.022(3) -0.057(3)
C20 0.047(2) 0.057(2) 0.051(2) 0.0043(19) -0.0134(19) -0.0235(19)
C29 0.048(2) 0.053(2) 0.055(3) 0.009(2) -0.007(2) -0.0158(19)
C5 0.050(2) 0.071(3) 0.050(2) -0.010(2) -0.015(2) -0.024(2)
F12 0.154(4) 0.156(4) 0.166(5) 0.065(4) -0.106(4) -0.062(4)
C19 0.049(2) 0.073(3) 0.065(3) 0.004(2) -0.013(2) -0.032(2)
C9 0.062(3) 0.098(4) 0.047(3) 0.022(3) -0.016(2) -0.043(3)
F13 0.090(3) 0.174(5) 0.172(5) -0.098(4) 0.016(3) -0.053(3)
C8 0.058(3) 0.092(4) 0.042(2) 0.003(2) -0.011(2) -0.043(3)
F11 0.119(4) 0.185(5) 0.115(4) -0.052(4) 0.015(3) -0.041(4)
C38 0.052(2) 0.079(3) 0.064(3) 0.001(2) -0.018(2) -0.037(2)
C23 0.061(3) 0.064(3) 0.065(3) -0.017(2) -0.013(2) -0.027(2)
C40 0.044(2) 0.087(3) 0.046(2) 0.012(2) -0.0184(19) -0.028(2)
C39 0.049(2) 0.094(4) 0.052(3) 0.005(2) -0.022(2) -0.034(2)
C34 0.056(3) 0.077(3) 0.059(3) 0.014(2) -0.030(2) -0.027(2)
C35 0.058(3) 0.068(3) 0.064(3) 0.020(2) -0.027(2) -0.027(2)
O6 0.077(3) 0.118(4) 0.108(4) 0.031(3) 0.019(3) -0.022(3)
C28 0.055(3) 0.051(2) 0.060(3) 0.008(2) -0.006(2) -0.011(2)
C22 0.058(3) 0.066(3) 0.067(3) -0.007(2) -0.015(2) -0.031(2)
C13 0.092(4) 0.069(3) 0.070(4) 0.022(3) -0.028(3) -0.025(3)
O1 0.105(4) 0.102(3) 0.116(4) -0.013(3) 0.011(3) -0.048(3)
O2 0.082(3) 0.121(4) 0.177(6) -0.074(4) 0.033(4) -0.045(3)
C6 0.080(4) 0.127(6) 0.052(3) -0.027(3) -0.008(3) -0.032(4)
C27 0.061(3) 0.057(3) 0.068(3) -0.007(2) -0.001(3) -0.014(2)
C4 0.062(3) 0.089(4) 0.060(3) -0.025(3) -0.008(2) -0.030(3)
C7 0.089(4) 0.125(5) 0.043(3) 0.001(3) -0.017(3) -0.048(4)
C26 0.066(3) 0.061(3) 0.064(3) -0.013(2) -0.006(3) -0.020(2)
C10 0.106(5) 0.124(6) 0.052(3) 0.026(3) -0.021(3) -0.047(5)
C30 0.062(3) 0.065(3) 0.076(4) 0.000(3) 0.001(3) -0.015(3)
C17 0.080(4) 0.112(6) 0.155(8) 0.006(5) -0.017(5) -0.061(4)
C11 0.141(7) 0.113(6) 0.090(6) 0.052(5) -0.044(5) -0.028(6)
O4 0.135(5) 0.126(5) 0.141(5) 0.011(4) -0.051(4) -0.022(4)
C12 0.140(7) 0.081(4) 0.088(5) 0.038(4) -0.043(5) -0.026(4)
C3 0.077(4) 0.104(5) 0.090(5) -0.045(4) -0.017(3) -0.023(4)
C31 0.092(5) 0.117(6) 0.110(6) -0.013(5) 0.006(5) -0.002(5)
C18 0.078(4) 0.147(7) 0.140(8) 0.066(6) -0.018(5) -0.056(5)
C2 0.118(6) 0.099(5) 0.161(9) -0.061(6) 0.037(6) -0.041(5)
C1 0.106(6) 0.093(5) 0.129(7) -0.028(5) -0.016(5) -0.028(4)
C32 0.093(6) 0.181(10) 0.124(8) 0.025(7) 0.044(6) -0.005(6)
O3 0.125(5) 0.122(5) 0.136(5) 0.009(4) -0.063(4) -0.030(4)
C14 0.126(5) 0.116(4) 0.130(5) 0.025(4) -0.054(4) -0.029(4)
C15 0.136(5) 0.130(5) 0.142(5) 0.004(5) -0.049(5) -0.039(5)
C16 0.149(5) 0.148(5) 0.156(5) 0.006(5) -0.047(5) -0.030(5)
C14A 0.134(5) 0.128(5) 0.137(5) 0.027(5) -0.050(5) -0.016(5)
O3A 0.138(5) 0.134(5) 0.131(5) 0.031(4) -0.050(4) -0.011(4)
C15A 0.133(5) 0.128(5) 0.138(5) 0.012(5) -0.050(4) -0.032(4)
C16A 0.135(5) 0.128(5) 0.142(5) 0.008(5) -0.050(5) -0.033(4)
O4A 0.137(5) 0.123(5) 0.139(5) 0.010(4) -0.057(4) -0.027(4)
P2 0.132(6) 0.089(2) 0.230(6) -0.033(3) -0.103(5) -0.033(3)
F9 0.217(10) 0.247(11) 0.307(13) -0.043(9) -0.107(8) -0.102(8)
F7 0.214(11) 0.142(8) 0.246(8) -0.053(6) -0.106(7) -0.078(8)
F4 0.165(9) 0.220(11) 0.268(13) -0.049(9) -0.103(9) -0.085(8)
F5 0.231(11) 0.172(10) 0.294(9) -0.065(8) -0.062(8) -0.085(8)
F6 0.225(12) 0.123(7) 0.297(10) -0.024(6) -0.101(9) -0.050(7)
F8 0.249(12) 0.144(6) 0.251(11) -0.035(6) -0.108(9) -0.099(7)

loop_
_atom_type_symbol
_atom_type_description
_atom_type_scat_dispersion_real
_atom_type_scat_dispersion_imag
_atom_type_scat_source
C C 0.0033 0.0016 'International Tables Vol C Tables 4.2.6.8 and 6.1.1.4'
H H 0.0000 0.0000 'International Tables Vol C Tables 4.2.6.8 and 6.1.1.4'
F F 0.0171 0.0103 'International Tables Vol C Tables 4.2.6.8 and 6.1.1.4'
N N 0.0061 0.0033 'International Tables Vol C Tables 4.2.6.8 and 6.1.1.4'
O O 0.0106 0.0060 'International Tables Vol C Tables 4.2.6.8 and 6.1.1.4'
P P 0.1023 0.0942 'International Tables Vol C Tables 4.2.6.8 and 6.1.1.4'
Ru Ru -1.2594 0.8363 'International Tables Vol C Tables 4.2.6.8 and 6.1.1.4'

loop_
_geom_angle_atom_site_label_1
_geom_angle_atom_site_label_2
_geom_angle_atom_site_label_3
_geom_angle
_geom_angle_site_symmetry_1
_geom_angle_site_symmetry_3
_geom_angle_publ_flag
N5 Ru1 N3 89.68(13) . . ?
N4 Ru1 N5 95.30(13) . . ?
N4 Ru1 N3 78.65(14) . . ?
N4 Ru1 N2 96.62(13) . . ?
N4 Ru1 N6 173.39(13) . . ?
N2 Ru1 N5 96.41(14) . . ?
N2 Ru1 N3 172.65(14) . . ?
N6 Ru1 N5 78.97(14) . . ?
N6 Ru1 N3 97.88(14) . . ?
N6 Ru1 N2 87.37(13) . . ?
N1 Ru1 N5 171.66(15) . . ?
N1 Ru1 N4 91.93(15) . . ?
N1 Ru1 N3 95.82(15) . . ?
N1 Ru1 N2 78.60(17) . . ?
N1 Ru1 N6 94.03(15) . . ?
F14 P3 F10 89.5(2) . . ?
F15 P3 F14 178.3(3) . . ?
F15 P3 F10 89.2(3) . . ?
F12 P3 F14 88.0(3) . . ?
F12 P3 F10 177.5(3) . . ?
F12 P3 F15 93.3(3) . . ?
F12 P3 F13 91.3(4) . . ?
F12 P3 F11 93.0(3) . . ?
F13 P3 F14 87.9(3) . . ?
F13 P3 F10 88.9(3) . . ?
F13 P3 F15 91.0(3) . . ?
F11 P3 F14 91.7(3) . . ?
F11 P3 F10 86.7(3) . . ?
F11 P3 F15 89.3(3) . . ?
F11 P3 F13 175.6(4) . . ?
F3 P1 F3 180.0(4) . 2_667 ?
F2 P1 F3 89.9(2) 2_667 . ?
F2 P1 F3 89.9(2) . 2_667 ?
F2 P1 F3 90.1(2) . . ?
F2 P1 F3 90.1(2) 2_667 2_667 ?
F2 P1 F2 180.0 . 2_667 ?
F1 P1 F3 89.1(3) 2_667 2_667 ?
F1 P1 F3 89.1(3) . . ?
F1 P1 F3 90.9(3) . 2_667 ?
F1 P1 F3 90.9(3) 2_667 . ?
F1 P1 F2 89.9(3) . 2_667 ?
F1 P1 F2 90.1(3) 2_667 2_667 ?
F1 P1 F2 89.9(3) 2_667 . ?
F1 P1 F2 90.1(3) . . ?
F1 P1 F1 180.0 2_667 . ?
C36 N5 Ru1 115.5(3) . . ?
C33 N5 Ru1 128.0(3) . . ?
C33 N5 C36 116.4(4) . . ?
C21 N4 Ru1 126.5(3) . . ?
C21 N4 C24 117.8(4) . . ?
C24 N4 Ru1 115.7(3) . . ?
C25 N3 Ru1 115.0(3) . . ?
C29 N3 Ru1 126.9(3) . . ?
C29 N3 C25 118.1(4) . . ?
C5 N2 Ru1 126.6(3) . . ?
C5 N2 C8 119.1(4) . . ?
C8 N2 Ru1 114.3(3) . . ?
C37 N7 C38 116.1(4) . . ?
C19 O8 C17 107.8(5) . . ?
C37 N6 Ru1 115.2(3) . . ?
C40 N6 Ru1 128.8(3) . . ?
C40 N6 C37 115.9(4) . . ?
C36 N8 C35 116.6(4) . . ?
C9 N1 Ru1 115.7(4) . . ?
C13 N1 Ru1 125.2(4) . . ?
C13 N1 C9 118.7(5) . . ?
C19 O7 C18 104.0(5) . . ?
N5 C36 C37 115.3(4) . . ?
N8 C36 N5 125.5(4) . . ?
N8 C36 C37 119.2(4) . . ?
N7 C37 N6 125.5(4) . . ?
N7 C37 C36 119.5(4) . . ?
N6 C37 C36 115.0(4) . . ?
N5 C33 H33 119.3 . . ?
N5 C33 C34 121.4(4) . . ?
C34 C33 H33 119.3 . . ?
N3 C25 C24 116.0(4) . . ?
N3 C25 C26 121.9(4) . . ?
C26 C25 C24 122.1(4) . . ?
N4 C21 H21 118.6 . . ?
N4 C21 C20 122.8(4) . . ?
C20 C21 H21 118.6 . . ?
N4 C24 C25 114.4(4) . . ?
N4 C24 C23 121.6(4) . . ?
C23 C24 C25 124.0(4) . . ?
C30 O5 C31 109.0(6) . . ?
C21 C20 C19 119.8(4) . . ?
C21 C20 C22 118.9(4) . . ?
C22 C20 C19 121.3(4) . . ?
N3 C29 H29 118.5 . . ?
N3 C29 C28 123.1(5) . . ?
C28 C29 H29 118.5 . . ?
N2 C5 H5 118.7 . . ?
N2 C5 C4 122.6(5) . . ?
C4 C5 H5 118.7 . . ?
O8 C19 O7 107.3(4) . . ?
O8 C19 C20 111.8(4) . . ?
O8 C19 H19 110.3 . . ?
O7 C19 C20 106.7(4) . . ?
O7 C19 H19 110.3 . . ?
C20 C19 H19 110.3 . . ?
N1 C9 C8 115.1(4) . . ?
N1 C9 C10 121.1(6) . . ?
C10 C9 C8 123.8(6) . . ?
N2 C8 C9 115.8(4) . . ?
N2 C8 C7 120.1(5) . . ?
C7 C8 C9 124.0(5) . . ?
N7 C38 H38 118.9 . . ?
N7 C38 C39 122.2(4) . . ?
C39 C38 H38 118.9 . . ?
C24 C23 H23 119.9 . . ?
C24 C23 C22 120.3(4) . . ?
C22 C23 H23 119.9 . . ?
N6 C40 H40 119.3 . . ?
N6 C40 C39 121.4(5) . . ?
C39 C40 H40 119.3 . . ?
C38 C39 H39 120.6 . . ?
C40 C39 C38 118.9(5) . . ?
C40 C39 H39 120.6 . . ?
C33 C34 H34 120.8 . . ?
C33 C34 C35 118.5(4) . . ?
C35 C34 H34 120.8 . . ?
N8 C35 C34 121.6(4) . . ?
N8 C35 H35 119.2 . . ?
C34 C35 H35 119.2 . . ?
C30 O6 C32 100.9(6) . . ?
C29 C28 C27 118.5(4) . . ?
C29 C28 C30 120.4(5) . . ?
C27 C28 C30 121.1(5) . . ?
C20 C22 H22 120.8 . . ?
C23 C22 C20 118.4(4) . . ?
C23 C22 H22 120.8 . . ?
N1 C13 H13 118.4 . . ?
N1 C13 C12 123.1(6) . . ?
C12 C13 H13 118.4 . . ?
C3 O1 C1 107.3(5) . . ?
C2 O2 C3 109.9(6) . . ?
C4 C6 H6 120.1 . . ?
C7 C6 H6 120.1 . . ?
C7 C6 C4 119.8(5) . . ?
C28 C27 H27 120.3 . . ?
C26 C27 C28 119.5(5) . . ?
C26 C27 H27 120.3 . . ?
C5 C4 C6 118.0(6) . . ?
C5 C4 C3 120.0(6) . . ?
C6 C4 C3 122.0(5) . . ?
C8 C7 H7 119.8 . . ?
C6 C7 C8 120.4(6) . . ?
C6 C7 H7 119.8 . . ?
C25 C26 H26 120.5 . . ?
C27 C26 C25 119.0(5) . . ?
C27 C26 H26 120.5 . . ?
C9 C10 H10 120.7 . . ?
C11 C10 C9 118.5(7) . . ?
C11 C10 H10 120.7 . . ?
O5 C30 O6 105.1(5) . . ?
O5 C30 C28 110.0(5) . . ?
O5 C30 H30 111.0 . . ?
O6 C30 C28 108.7(5) . . ?
O6 C30 H30 111.0 . . ?
C28 C30 H30 111.0 . . ?
O8 C17 H17A 110.8 . . ?
O8 C17 H17B 110.8 . . ?
O8 C17 C18 104.8(6) . . ?
H17A C17 H17B 108.9 . . ?
C18 C17 H17A 110.8 . . ?
C18 C17 H17B 110.8 . . ?
C10 C11 H11 119.5 . . ?
C12 C11 C10 121.1(7) . . ?
C12 C11 H11 119.5 . . ?
C14 O4 C16 113.8(12) . . ?
C13 C12 C14 120.8(9) . . ?
C13 C12 C14A 113.4(10) . . ?
C11 C12 C13 117.2(7) . . ?
C11 C12 C14 121.7(9) . . ?
C11 C12 C14A 122.8(9) . . ?
O1 C3 O2 104.1(5) . . ?
O1 C3 C4 109.0(6) . . ?
O1 C3 H3 111.6 . . ?
O2 C3 C4 108.7(6) . . ?
O2 C3 H3 111.6 . . ?
C4 C3 H3 111.6 . . ?
O5 C31 H31A 111.1 . . ?
O5 C31 H31B 111.1 . . ?
O5 C31 C32 103.5(6) . . ?
H31A C31 H31B 109.0 . . ?
C32 C31 H31A 111.1 . . ?
C32 C31 H31B 111.1 . . ?
O7 C18 C17 102.7(6) . . ?
O7 C18 H18A 111.2 . . ?
O7 C18 H18B 111.2 . . ?
C17 C18 H18A 111.2 . . ?
C17 C18 H18B 111.2 . . ?
H18A C18 H18B 109.1 . . ?
O2 C2 H2A 110.6 . . ?
O2 C2 H2B 110.6 . . ?
O2 C2 C1 105.7(6) . . ?
H2A C2 H2B 108.7 . . ?
C1 C2 H2A 110.6 . . ?
C1 C2 H2B 110.6 . . ?
O1 C1 C2 103.0(6) . . ?
O1 C1 H1A 111.2 . . ?
O1 C1 H1B 111.2 . . ?
C2 C1 H1A 111.2 . . ?
C2 C1 H1B 111.2 . . ?
H1A C1 H1B 109.1 . . ?
O6 C32 C31 104.2(7) . . ?
O6 C32 H32A 110.9 . . ?
O6 C32 H32B 110.9 . . ?
C31 C32 H32A 110.9 . . ?
C31 C32 H32B 110.9 . . ?
H32A C32 H32B 108.9 . . ?
C14 O3 C15 107.4(11) . . ?
O4 C14 C12 112.2(12) . . ?
O4 C14 O3 99.1(14) . . ?
O4 C14 H14 110.5 . . ?
C12 C14 H14 110.5 . . ?
O3 C14 C12 113.4(14) . . ?
O3 C14 H14 110.5 . . ?
O3 C15 H15A 112.6 . . ?
O3 C15 H15B 112.6 . . ?
H15A C15 H15B 110.1 . . ?
C16 C15 O3 95.5(9) . . ?
C16 C15 H15A 112.6 . . ?
C16 C15 H15B 112.6 . . ?
O4 C16 C15 95.4(10) . . ?
O4 C16 H16A 112.7 . . ?
O4 C16 H16B 112.7 . . ?
C15 C16 H16A 112.7 . . ?
C15 C16 H16B 112.7 . . ?
H16A C16 H16B 110.2 . . ?
C12 C14A H14A 114.5 . . ?
O3A C14A C12 100.2(14) . . ?
O3A C14A H14A 114.5 . . ?
O4A C14A C12 110.1(15) . . ?
O4A C14A H14A 114.5 . . ?
O4A C14A O3A 101.5(16) . . ?
C14A O3A C15A 113.3(14) . . ?
O3A C15A H15C 110.7 . . ?
O3A C15A H15D 110.7 . . ?
O3A C15A C16A 105.1(14) . . ?
H15C C15A H15D 108.8 . . ?
C16A C15A H15C 110.7 . . ?
C16A C15A H15D 110.7 . . ?
C15A C16A H16C 111.9 . . ?
C15A C16A H16D 111.9 . . ?
H16C C16A H16D 109.6 . . ?
O4A C16A C15A 99.3(14) . . ?
O4A C16A H16C 111.9 . . ?
O4A C16A H16D 111.9 . . ?
C14A O4A C16A 120.3(15) . . ?
F7 P2 F9 89.6(9) . . ?
F4 P2 F9 167.4(12) . . ?
F4 P2 F7 102.4(9) . . ?
F4 P2 F5 92.2(10) . . ?
F4 P2 F6 98.7(10) . . ?
F4 P2 F8 97.8(9) . . ?
F5 P2 F9 79.2(9) . . ?
F5 P2 F7 148.7(10) . . ?
F6 P2 F9 88.5(9) . . ?
F6 P2 F7 73.3(9) . . ?
F6 P2 F5 77.2(5) . . ?
F8 P2 F9 76.8(9) . . ?
F8 P2 F7 95.8(11) . . ?
F8 P2 F5 109.7(12) . . ?
F8 P2 F6 161.9(11) . . ?

loop_
_geom_bond_atom_site_label_1
_geom_bond_atom_site_label_2
_geom_bond_distance
_geom_bond_site_symmetry_2
_geom_bond_publ_flag
Ru1 N5 2.066(4) . ?
Ru1 N4 2.061(3) . ?
Ru1 N3 2.077(4) . ?
Ru1 N2 2.064(4) . ?
Ru1 N6 2.062(3) . ?
Ru1 N1 2.055(4) . ?
P3 F14 1.573(4) . ?
P3 F10 1.595(5) . ?
P3 F15 1.572(4) . ?
P3 F12 1.534(5) . ?
P3 F13 1.556(5) . ?
P3 F11 1.549(5) . ?
P1 F3 1.585(5) 2_667 ?
P1 F3 1.584(5) . ?
P1 F2 1.582(4) . ?
P1 F2 1.582(4) 2_667 ?
P1 F1 1.575(5) . ?
P1 F1 1.575(5) 2_667 ?
N5 C36 1.351(5) . ?
N5 C33 1.342(5) . ?
N4 C21 1.345(5) . ?
N4 C24 1.367(5) . ?
N3 C25 1.352(6) . ?
N3 C29 1.345(5) . ?
N2 C5 1.345(6) . ?
N2 C8 1.366(6) . ?
N7 C37 1.330(5) . ?
N7 C38 1.340(6) . ?
O8 C19 1.403(6) . ?
O8 C17 1.404(8) . ?
N6 C37 1.365(5) . ?
N6 C40 1.345(6) . ?
N8 C36 1.329(6) . ?
N8 C35 1.339(6) . ?
N1 C9 1.345(7) . ?
N1 C13 1.329(7) . ?
O7 C19 1.411(7) . ?
O7 C18 1.417(8) . ?
C36 C37 1.471(6) . ?
C33 H33 0.9300 . ?
C33 C34 1.362(7) . ?
C25 C24 1.465(6) . ?
C25 C26 1.397(6) . ?
C21 H21 0.9300 . ?
C21 C20 1.379(6) . ?
C24 C23 1.368(6) . ?
O5 C30 1.395(7) . ?
O5 C31 1.404(9) . ?
C20 C19 1.509(6) . ?
C20 C22 1.388(7) . ?
C29 H29 0.9300 . ?
C29 C28 1.384(7) . ?
C5 H5 0.9300 . ?
C5 C4 1.374(7) . ?
C19 H19 0.9800 . ?
C9 C8 1.442(8) . ?
C9 C10 1.380(8) . ?
C8 C7 1.389(8) . ?
C38 H38 0.9300 . ?
C38 C39 1.361(7) . ?
C23 H23 0.9300 . ?
C23 C22 1.378(7) . ?
C40 H40 0.9300 . ?
C40 C39 1.356(7) . ?
C39 H39 0.9300 . ?
C34 H34 0.9300 . ?
C34 C35 1.373(7) . ?
C35 H35 0.9300 . ?
O6 C30 1.403(7) . ?
O6 C32 1.467(8) . ?
C28 C27 1.383(8) . ?
C28 C30 1.514(7) . ?
C22 H22 0.9300 . ?
C13 H13 0.9300 . ?
C13 C12 1.382(9) . ?
O1 C3 1.380(8) . ?
O1 C1 1.452(8) . ?
O2 C3 1.413(8) . ?
O2 C2 1.381(8) . ?
C6 H6 0.9300 . ?
C6 C4 1.402(9) . ?
C6 C7 1.352(10) . ?
C27 H27 0.9300 . ?
C27 C26 1.379(7) . ?
C4 C3 1.527(9) . ?
C7 H7 0.9300 . ?
C26 H26 0.9300 . ?
C10 H10 0.9300 . ?
C10 C11 1.374(11) . ?
C30 H30 0.9800 . ?
C17 H17A 0.9700 . ?
C17 H17B 0.9700 . ?
C17 C18 1.493(13) . ?
C11 H11 0.9300 . ?
C11 C12 1.354(12) . ?
O4 C14 1.404(16) . ?
O4 C16 1.473(19) . ?
C12 C14 1.554(15) . ?
C12 C14A 1.581(17) . ?
C3 H3 0.9800 . ?
C31 H31A 0.9700 . ?
C31 H31B 0.9700 . ?
C31 C32 1.488(13) . ?
C18 H18A 0.9700 . ?
C18 H18B 0.9700 . ?
C2 H2A 0.9700 . ?
C2 H2B 0.9700 . ?
C2 C1 1.488(5) . ?
C1 H1A 0.9700 . ?
C1 H1B 0.9700 . ?
C32 H32A 0.9700 . ?
C32 H32B 0.9700 . ?
O3 C14 1.414(19) . ?
O3 C15 1.506(19) . ?
C14 H14 0.9800 . ?
C15 H15A 0.9700 . ?
C15 H15B 0.9700 . ?
C15 C16 1.502(5) . ?
C16 H16A 0.9700 . ?
C16 H16B 0.9700 . ?
C14A H14A 0.9800 . ?
C14A O3A 1.42(2) . ?
C14A O4A 1.344(17) . ?
O3A C15A 1.47(2) . ?
C15A H15C 0.9700 . ?
C15A H15D 0.9700 . ?
C15A C16A 1.516(17) . ?
C16A H16C 0.9700 . ?
C16A H16D 0.9700 . ?
C16A O4A 1.466(19) . ?
P2 F9 1.630(11) . ?
P2 F7 1.632(11) . ?
P2 F4 1.543(10) . ?
P2 F5 1.620(11) . ?
P2 F6 1.581(10) . ?
P2 F8 1.565(10) . ?

loop_
_geom_torsion_atom_site_label_1
_geom_torsion_atom_site_label_2
_geom_torsion_atom_site_label_3
_geom_torsion_atom_site_label_4
_geom_torsion
_geom_torsion_site_symmetry_1
_geom_torsion_site_symmetry_2
_geom_torsion_site_symmetry_3
_geom_torsion_site_symmetry_4
_geom_torsion_publ_flag
Ru1 N5 C36 N8 -177.8(3) . . . . ?
Ru1 N5 C36 C37 0.3(5) . . . . ?
Ru1 N5 C33 C34 177.5(4) . . . . ?
Ru1 N4 C21 C20 175.6(3) . . . . ?
Ru1 N4 C24 C25 6.2(5) . . . . ?
Ru1 N4 C24 C23 -174.3(4) . . . . ?
Ru1 N3 C25 C24 -0.6(5) . . . . ?
Ru1 N3 C25 C26 -178.2(4) . . . . ?
Ru1 N3 C29 C28 177.6(3) . . . . ?
Ru1 N2 C5 C4 -179.5(4) . . . . ?
Ru1 N2 C8 C9 -2.7(5) . . . . ?
Ru1 N2 C8 C7 179.5(4) . . . . ?
Ru1 N6 C37 N7 -179.4(3) . . . . ?
Ru1 N6 C37 C36 1.6(5) . . . . ?
Ru1 N6 C40 C39 -177.9(4) . . . . ?
Ru1 N1 C9 C8 7.0(5) . . . . ?
Ru1 N1 C9 C10 -172.4(5) . . . . ?
Ru1 N1 C13 C12 168.4(6) . . . . ?
N5 C36 C37 N7 179.7(4) . . . . ?
N5 C36 C37 N6 -1.2(5) . . . . ?
N5 C33 C34 C35 1.2(8) . . . . ?
N4 C21 C20 C19 176.1(4) . . . . ?
N4 C21 C20 C22 -1.6(7) . . . . ?
N4 C24 C23 C22 -1.6(8) . . . . ?
N3 C25 C24 N4 -3.6(6) . . . . ?
N3 C25 C24 C23 176.9(4) . . . . ?
N3 C25 C26 C27 0.5(8) . . . . ?
N3 C29 C28 C27 0.1(7) . . . . ?
N3 C29 C28 C30 -179.7(4) . . . . ?
N2 C5 C4 C6 1.4(8) . . . . ?
N2 C5 C4 C3 179.4(5) . . . . ?
N2 C8 C7 C6 -1.2(9) . . . . ?
N7 C38 C39 C40 2.0(8) . . . . ?
O8 C17 C18 O7 -28.6(9) . . . . ?
N6 C40 C39 C38 -2.3(8) . . . . ?
N8 C36 C37 N7 -2.1(6) . . . . ?
N8 C36 C37 N6 177.0(4) . . . . ?
N1 C9 C8 N2 -2.8(6) . . . . ?
N1 C9 C8 C7 174.9(5) . . . . ?
N1 C9 C10 C11 0.3(10) . . . . ?
N1 C13 C12 C11 6.1(12) . . . . ?
N1 C13 C12 C14 -167.9(11) . . . . ?
N1 C13 C12 C14A 158.6(11) . . . . ?
C36 N5 C33 C34 -2.1(6) . . . . ?
C36 N8 C35 C34 -0.4(8) . . . . ?
C37 N7 C38 C39 0.2(7) . . . . ?
C37 N6 C40 C39 0.3(7) . . . . ?
C33 N5 C36 N8 1.8(6) . . . . ?
C33 N5 C36 C37 179.9(4) . . . . ?
C33 C34 C35 N8 0.1(8) . . . . ?
C25 N3 C29 C28 0.1(6) . . . . ?
C25 C24 C23 C22 177.9(5) . . . . ?
C21 N4 C24 C25 -176.1(4) . . . . ?
C21 N4 C24 C23 3.5(6) . . . . ?
C21 C20 C19 O8 162.8(4) . . . . ?
C21 C20 C19 O7 -80.3(6) . . . . ?
C21 C20 C22 C23 3.4(8) . . . . ?
C24 N4 C21 C20 -1.9(6) . . . . ?
C24 C25 C26 C27 -176.9(5) . . . . ?
C24 C23 C22 C20 -1.9(8) . . . . ?
O5 C31 C32 O6 -18.5(11) . . . . ?
C29 N3 C25 C24 177.1(4) . . . . ?
C29 N3 C25 C26 -0.4(6) . . . . ?
C29 C28 C27 C26 -0.1(8) . . . . ?
C29 C28 C30 O5 153.2(5) . . . . ?
C29 C28 C30 O6 -92.3(7) . . . . ?
C5 N2 C8 C9 178.4(4) . . . . ?
C5 N2 C8 C7 0.6(7) . . . . ?
C5 C4 C3 O1 -105.6(6) . . . . ?
C5 C4 C3 O2 141.5(6) . . . . ?
C19 O8 C17 C18 9.4(8) . . . . ?
C19 O7 C18 C17 36.6(8) . . . . ?
C19 C20 C22 C23 -174.2(5) . . . . ?
C9 N1 C13 C12 -4.2(9) . . . . ?
C9 C8 C7 C6 -178.8(6) . . . . ?
C9 C10 C11 C12 1.8(13) . . . . ?
C8 N2 C5 C4 -0.7(7) . . . . ?
C8 C9 C10 C11 -179.1(7) . . . . ?
C38 N7 C37 N6 -2.4(7) . . . . ?
C38 N7 C37 C36 176.6(4) . . . . ?
C40 N6 C37 N7 2.1(6) . . . . ?
C40 N6 C37 C36 -176.9(4) . . . . ?
C35 N8 C36 N5 -0.6(7) . . . . ?
C35 N8 C36 C37 -178.6(4) . . . . ?
C28 C27 C26 C25 -0.2(8) . . . . ?
C22 C20 C19 O8 -19.6(7) . . . . ?
C22 C20 C19 O7 97.4(6) . . . . ?
C13 N1 C9 C8 -179.7(5) . . . . ?
C13 N1 C9 C10 0.9(8) . . . . ?
C13 C12 C14 O4 4(2) . . . . ?
C13 C12 C14 O3 115.6(13) . . . . ?
C13 C12 C14A O3A 156.6(11) . . . . ?
C13 C12 C14A O4A 50.2(19) . . . . ?
O2 C2 C1 O1 -9.3(11) . . . . ?
C6 C4 C3 O1 72.3(8) . . . . ?
C6 C4 C3 O2 -40.5(8) . . . . ?
C27 C28 C30 O5 -26.7(8) . . . . ?
C27 C28 C30 O6 87.9(6) . . . . ?
C4 C6 C7 C8 1.9(10) . . . . ?
C7 C6 C4 C5 -2.0(9) . . . . ?
C7 C6 C4 C3 -180.0(6) . . . . ?
C26 C25 C24 N4 173.9(4) . . . . ?
C26 C25 C24 C23 -5.6(7) . . . . ?
C10 C9 C8 N2 176.6(5) . . . . ?
C10 C9 C8 C7 -5.7(9) . . . . ?
C10 C11 C12 C13 -4.8(14) . . . . ?
C10 C11 C12 C14 169.2(12) . . . . ?
C10 C11 C12 C14A -154.4(12) . . . . ?
C30 O5 C31 C32 -6.9(10) . . . . ?
C30 O6 C32 C31 36.7(10) . . . . ?
C30 C28 C27 C26 179.7(5) . . . . ?
C17 O8 C19 O7 13.6(6) . . . . ?
C17 O8 C19 C20 130.3(5) . . . . ?
C11 C12 C14 O4 -169.4(12) . . . . ?
C11 C12 C14 O3 -58.1(19) . . . . ?
C11 C12 C14A O3A -52.7(18) . . . . ?
C11 C12 C14A O4A -159.1(13) . . . . ?
C12 C14A O3A C15A -107.5(18) . . . . ?
C12 C14A O4A C16A 103(2) . . . . ?
C3 O1 C1 C2 26.1(10) . . . . ?
C3 O2 C2 C1 -10.3(11) . . . . ?
C31 O5 C30 O6 31.3(8) . . . . ?
C31 O5 C30 C28 148.1(6) . . . . ?
C18 O7 C19 O8 -32.1(7) . . . . ?
C18 O7 C19 C20 -152.0(6) . . . . ?
C2 O2 C3 O1 26.8(10) . . . . ?
C2 O2 C3 C4 142.8(7) . . . . ?
C1 O1 C3 O2 -32.4(9) . . . . ?
C1 O1 C3 C4 -148.3(6) . . . . ?
C32 O6 C30 O5 -41.5(9) . . . . ?
C32 O6 C30 C28 -159.2(7) . . . . ?
O3 C15 C16 O4 -47.3(16) . . . . ?
C14 O4 C16 C15 36(2) . . . . ?
C14 O3 C15 C16 50.9(18) . . . . ?
C15 O3 C14 O4 -28.5(17) . . . . ?
C15 O3 C14 C12 -147.6(13) . . . . ?
C16 O4 C14 C12 114.4(17) . . . . ?
C16 O4 C14 O3 -6(2) . . . . ?
C14A O3A C15A C16A -7(3) . . . . ?
O3A C14A O4A C16A -2(3) . . . . ?
O3A C15A C16A O4A 5(2) . . . . ?
C15A C16A O4A C14A -2(3) . . . . ?
O4A C14A O3A C15A 6(2) . . . . ?

loop_
_smtbx_masks_void_nr
_smtbx_masks_void_average_x
_smtbx_masks_void_average_y
_smtbx_masks_void_average_z
_smtbx_masks_void_volume
_smtbx_masks_void_count_electrons
_smtbx_masks_void_content
1 0.056 -0.022 0.202 9.7 0.1 ?
2 -0.056 0.022 0.798 9.7 0.0 ?
3 0.402 0.840 0.874 94.6 19.7 ?
4 0.312 0.822 0.361 18.1 1.5 ?
5 0.598 0.160 0.126 94.6 19.8 ?
6 0.688 0.178 0.639 18.1 1.6 ?
